data_7222306
loop_
_publ_author_name
'Kwit, Marcin'
'Rychlewska, Urszula'
'Prusinowska, Natalia'
'Bendzi\'nska-Berus, Wioletta'
'War\.zajtis, Beata'
'Gajewy, Jadwiga'
'Szymkowiak, Joanna'
'Jelecki, Maciej'

_publ_section_title
;
 Double helicity induction in chiral bis(triphenylacetamides)
;
_journal_name_full 'RSC Adv.'
_journal_paper_doi 10.1039/C5RA15554A
_journal_year 2015
_chemical_absolute_configuration rm
_chemical_formula_moiety 'C56 H44 N2 O2'
_chemical_formula_sum 'C56 H44 N2 O2'
_chemical_formula_weight 776.93
_chemical_name_systematic
; 
 ? 
;
_space_group_IT_number 4
_symmetry_cell_setting monoclinic
_symmetry_space_group_name_Hall 'P 2yb'
_symmetry_space_group_name_H-M 'P 1 21 1'
_atom_sites_solution_hydrogens geom
_atom_sites_solution_primary direct
_atom_sites_solution_secondary difmap
_audit_creation_method SHELXL-97
_audit_update_record
;
2015-07-23 deposited with the CCDC.
2015-09-25 downloaded from the CCDC.
;
_cell_angle_alpha 90.00
_cell_angle_beta 107.395(4)
_cell_angle_gamma 90.00
_cell_formula_units_Z 2
_cell_length_a 13.2132(5)
_cell_length_b 9.3519(3)
_cell_length_c 17.3912(7)
_cell_measurement_reflns_used 4612
_cell_measurement_temperature 130(2)
_cell_measurement_theta_max 29.0359
_cell_measurement_theta_min 3.0882
_cell_volume 2050.72(14)
_computing_cell_refinement
;
CrysAlisPro, Agilent Technologies (2013)
;
_computing_data_collection
;
CrysAlisPro, Agilent Technologies (2013)
;
_computing_data_reduction
;
CrysAlisPro, Agilent Technologies (2013)
;
_computing_molecular_graphics
;
Mercury (Bruno, et al. 2002)
;
_computing_publication_material 'SHELXL-97 (Sheldrick, 2008)'
_computing_structure_refinement 'SHELXL-97 (Sheldrick, 2008)'
_computing_structure_solution 'SHELXS-86 (Sheldrick, 2008)'
_diffrn_ambient_temperature 130(2)
_diffrn_detector_area_resol_mean 16.1544
_diffrn_measured_fraction_theta_full 0.998
_diffrn_measured_fraction_theta_max 0.998
_diffrn_measurement_device_type 'Xcalibur, Eos'
_diffrn_measurement_method '\w scans'
_diffrn_radiation_monochromator graphite
_diffrn_radiation_source 'Enhance (Mo) X-ray Source'
_diffrn_radiation_type MoK\a
_diffrn_radiation_wavelength 0.71073
_diffrn_reflns_av_R_equivalents 0.0274
_diffrn_reflns_av_sigmaI/netI 0.0467
_diffrn_reflns_limit_h_max 15
_diffrn_reflns_limit_h_min -15
_diffrn_reflns_limit_k_max 11
_diffrn_reflns_limit_k_min -11
_diffrn_reflns_limit_l_max 20
_diffrn_reflns_limit_l_min -19
_diffrn_reflns_number 16281
_diffrn_reflns_theta_full 25.03
_diffrn_reflns_theta_max 25.03
_diffrn_reflns_theta_min 3.09
_diffrn_standards_decay_% 0
_diffrn_standards_interval_count 50
_diffrn_standards_number 2
_exptl_absorpt_coefficient_mu 0.076
_exptl_absorpt_correction_T_max 1.0000
_exptl_absorpt_correction_T_min 0.9476
_exptl_absorpt_correction_type multi-scan
_exptl_absorpt_process_details
;
CrysAlisPro (Empirical absorption correction using spherical harmonics,
 implemented in SCALE3 ABSPACK scaling algorithm, Agilent Technologies 2013)
;
_exptl_crystal_colour colourless
_exptl_crystal_density_diffrn 1.258
_exptl_crystal_density_method 'not measured'
_exptl_crystal_description needle
_exptl_crystal_F_000 820
_exptl_crystal_size_max 0.60
_exptl_crystal_size_mid 0.20
_exptl_crystal_size_min 0.02
_refine_diff_density_max 0.136
_refine_diff_density_min -0.177
_refine_diff_density_rms 0.034
_refine_ls_abs_structure_details 'Flack H D (1983), Acta Cryst. A39, 876-881'
_refine_ls_abs_structure_Flack -1.7(11)
_refine_ls_extinction_method none
_refine_ls_goodness_of_fit_ref 1.041
_refine_ls_hydrogen_treatment constr
_refine_ls_matrix_type full
_refine_ls_number_parameters 541
_refine_ls_number_reflns 7239
_refine_ls_number_restraints 1
_refine_ls_restrained_S_all 1.041
_refine_ls_R_factor_all 0.0471
_refine_ls_R_factor_gt 0.0362
_refine_ls_shift/su_max 0.000
_refine_ls_shift/su_mean 0.000
_refine_ls_structure_factor_coef Fsqd
_refine_ls_weighting_details 'calc w=1/[\s^2^(Fo^2^)+(0.0332P)^2^+0.0156P] where P=(Fo^2^+2Fc^2^)/3'
_refine_ls_weighting_scheme calc
_refine_ls_wR_factor_gt 0.0687
_refine_ls_wR_factor_ref 0.0726
_reflns_number_gt 6285
_reflns_number_total 7239
_reflns_threshold_expression >2sigma(I)
_cod_data_source_file c5ra15554a2.cif
_cod_data_source_block 6
_cod_original_cell_volume 2050.72(13)
_cod_original_sg_symbol_H-M 'P 21'
_cod_database_code 7222306

loop_
_symmetry_equiv_pos_as_xyz
'x, y, z'
'-x, y+1/2, -z'

loop_
_atom_site_label
_atom_site_type_symbol
_atom_site_fract_x
_atom_site_fract_y
_atom_site_fract_z
_atom_site_U_iso_or_equiv
_atom_site_adp_type
_atom_site_occupancy
_atom_site_symmetry_multiplicity
_atom_site_calc_flag
_atom_site_refinement_flags
C1 C 0.59480(14) 0.45596(18) 0.27568(11) 0.0166(4) Uani 1 1 d .
C1' C 0.26665(13) 0.55236(18) 0.06650(11) 0.0169(4) Uani 1 1 d .
H1' H 0.2181 0.6365 0.0508 0.020 Uiso 1 1 calc R
C2' C 0.32887(14) 0.52679(18) 0.00780(11) 0.0178(4) Uani 1 1 d .
C2 C 0.27598(14) 0.74986(18) 0.21964(11) 0.0192(4) Uani 1 1 d .
C3' C 0.32551(14) 0.6091(2) -0.05965(11) 0.0221(4) Uani 1 1 d .
H3' H 0.2815 0.6915 -0.0722 0.027 Uiso 1 1 calc R
C4' C 0.38706(15) 0.5696(2) -0.10827(12) 0.0273(5) Uani 1 1 d .
H4' H 0.3838 0.6240 -0.1551 0.033 Uiso 1 1 calc R
C5' C 0.45314(15) 0.4517(2) -0.08937(12) 0.0289(5) Uani 1 1 d .
H5' H 0.4952 0.4261 -0.1230 0.035 Uiso 1 1 calc R
C6' C 0.45813(14) 0.3705(2) -0.02131(11) 0.0238(5) Uani 1 1 d .
H6' H 0.5042 0.2904 -0.0078 0.029 Uiso 1 1 calc R
C7' C 0.39531(13) 0.40760(18) 0.02663(10) 0.0177(4) Uani 1 1 d .
C8' C 0.38793(14) 0.32939(18) 0.10118(11) 0.0177(4) Uani 1 1 d .
H8' H 0.4326 0.2410 0.1119 0.021 Uiso 1 1 calc R
C9' C 0.27259(13) 0.29667(18) 0.09076(10) 0.0167(4) Uani 1 1 d .
C10' C 0.23134(15) 0.1636(2) 0.09990(11) 0.0224(4) Uani 1 1 d .
H10' H 0.2764 0.0824 0.1137 0.027 Uiso 1 1 calc R
C10 C 0.70506(13) 0.53242(18) 0.29698(11) 0.0158(4) Uani 1 1 d .
C11 C 0.68305(14) 0.69077(18) 0.31203(11) 0.0172(4) Uani 1 1 d .
C11' C 0.12331(16) 0.1506(2) 0.08868(11) 0.0270(5) Uani 1 1 d .
H11' H 0.0943 0.0600 0.0950 0.032 Uiso 1 1 calc R
C12' C 0.05752(16) 0.2686(2) 0.06830(12) 0.0281(5) Uani 1 1 d .
H12' H -0.0166 0.2580 0.0593 0.034 Uiso 1 1 calc R
C12 C 0.60023(15) 0.72751(18) 0.34185(12) 0.0207(4) Uani 1 1 d .
H12 H 0.5535 0.6551 0.3491 0.025 Uiso 1 1 calc R
C13' C 0.09953(14) 0.4032(2) 0.06094(11) 0.0226(4) Uani 1 1 d .
H13' H 0.0546 0.4847 0.0485 0.027 Uiso 1 1 calc R
C13 C 0.58419(16) 0.86760(19) 0.36122(12) 0.0273(5) Uani 1 1 d .
H13 H 0.5272 0.8903 0.3818 0.033 Uiso 1 1 calc R
C14 C 0.65066(16) 0.9738(2) 0.35069(13) 0.0290(5) Uani 1 1 d .
H14 H 0.6394 1.0701 0.3634 0.035 Uiso 1 1 calc R
C14' C 0.20727(14) 0.41667(19) 0.07199(10) 0.0170(4) Uani 1 1 d .
C15 C 0.73378(16) 0.93968(19) 0.32153(13) 0.0289(5) Uani 1 1 d .
H15 H 0.7800 1.0129 0.3145 0.035 Uiso 1 1 calc R
C15' C 0.35233(14) 0.57464(18) 0.14996(11) 0.0174(4) Uani 1 1 d .
H15' H 0.4004 0.6538 0.1441 0.021 Uiso 1 1 calc R
C16' C 0.42034(13) 0.43572(18) 0.17328(10) 0.0162(4) Uani 1 1 d .
H16' H 0.4030 0.3905 0.2199 0.019 Uiso 1 1 calc R
C16 C 0.75061(14) 0.79877(19) 0.30231(12) 0.0230(4) Uani 1 1 d .
H16 H 0.8084 0.7764 0.2825 0.028 Uiso 1 1 calc R
C20 C 0.22899(13) 0.78636(18) 0.29019(11) 0.0172(4) Uani 1 1 d .
C21 C 0.77883(13) 0.46681(18) 0.37509(10) 0.0167(4) Uani 1 1 d .
C26 C 0.84741(14) 0.5506(2) 0.43413(11) 0.0211(4) Uani 1 1 d .
H26 H 0.8465 0.6516 0.4279 0.025 Uiso 1 1 calc R
C25 C 0.91715(15) 0.4889(2) 0.50200(12) 0.0267(5) Uani 1 1 d .
H25 H 0.9639 0.5479 0.5414 0.032 Uiso 1 1 calc R
C24 C 0.91921(15) 0.3425(2) 0.51284(12) 0.0276(5) Uani 1 1 d .
H24 H 0.9668 0.3004 0.5595 0.033 Uiso 1 1 calc R
C23 C 0.85094(15) 0.2579(2) 0.45471(13) 0.0254(5) Uani 1 1 d .
H23 H 0.8513 0.1571 0.4615 0.031 Uiso 1 1 calc R
C22 C 0.78219(15) 0.31958(19) 0.38676(11) 0.0215(4) Uani 1 1 d .
H22 H 0.7362 0.2600 0.3472 0.026 Uiso 1 1 calc R
C31 C 0.75392(13) 0.51746(18) 0.22693(11) 0.0166(4) Uani 1 1 d .
C32 C 0.71596(14) 0.59994(19) 0.15728(11) 0.0209(4) Uani 1 1 d .
H32 H 0.6640 0.6712 0.1551 0.025 Uiso 1 1 calc R
C33 C 0.75260(15) 0.5798(2) 0.09144(12) 0.0248(5) Uani 1 1 d .
H33 H 0.7236 0.6344 0.0439 0.030 Uiso 1 1 calc R
C34 C 0.83113(15) 0.4809(2) 0.09452(12) 0.0271(5) Uani 1 1 d .
H34 H 0.8562 0.4665 0.0493 0.033 Uiso 1 1 calc R
C35 C 0.87266(15) 0.4030(2) 0.16417(12) 0.0276(5) Uani 1 1 d .
H35 H 0.9286 0.3372 0.1675 0.033 Uiso 1 1 calc R
C36 C 0.83378(14) 0.41981(19) 0.22922(11) 0.0214(4) Uani 1 1 d .
H36 H 0.8623 0.3635 0.2762 0.026 Uiso 1 1 calc R
C41 C 0.11972(14) 0.85528(18) 0.25136(11) 0.0203(4) Uani 1 1 d .
C42 C 0.05111(15) 0.7987(2) 0.18140(12) 0.0295(5) Uani 1 1 d .
H42 H 0.0739 0.7214 0.1553 0.035 Uiso 1 1 calc R
C43 C -0.04998(17) 0.8533(3) 0.14912(13) 0.0385(6) Uani 1 1 d .
H43 H -0.0963 0.8129 0.1014 0.046 Uiso 1 1 calc R
C44 C -0.08364(17) 0.9662(3) 0.18617(15) 0.0445(6) Uani 1 1 d .
H44 H -0.1530 1.0040 0.1641 0.053 Uiso 1 1 calc R
C45 C -0.01585(16) 1.0240(2) 0.25561(14) 0.0391(6) Uani 1 1 d .
H45 H -0.0386 1.1020 0.2813 0.047 Uiso 1 1 calc R
C46 C 0.08502(15) 0.9688(2) 0.28799(12) 0.0265(5) Uani 1 1 d .
H46 H 0.1310 1.0091 0.3359 0.032 Uiso 1 1 calc R
C51 C 0.30282(13) 0.89867(18) 0.34605(11) 0.0176(4) Uani 1 1 d .
C52 C 0.33518(15) 1.02014(19) 0.31379(12) 0.0238(4) Uani 1 1 d .
H52 H 0.3149 1.0320 0.2570 0.029 Uiso 1 1 calc R
C53 C 0.39646(15) 1.1242(2) 0.36289(12) 0.0272(5) Uani 1 1 d .
H53 H 0.4176 1.2064 0.3395 0.033 Uiso 1 1 calc R
C54 C 0.42686(15) 1.1094(2) 0.44532(12) 0.0250(5) Uani 1 1 d .
H54 H 0.4707 1.1794 0.4789 0.030 Uiso 1 1 calc R
C55 C 0.39305(15) 0.99175(19) 0.47884(12) 0.0242(5) Uani 1 1 d .
H55 H 0.4123 0.9818 0.5358 0.029 Uiso 1 1 calc R
C56 C 0.33113(13) 0.88829(19) 0.42971(11) 0.0201(4) Uani 1 1 d .
H56 H 0.3075 0.8086 0.4535 0.024 Uiso 1 1 calc R
C61 C 0.21829(14) 0.65042(18) 0.33731(11) 0.0182(4) Uani 1 1 d .
C62 C 0.30923(15) 0.57764(18) 0.38234(11) 0.0207(4) Uani 1 1 d .
H62 H 0.3770 0.6137 0.3838 0.025 Uiso 1 1 calc R
C63 C 0.30310(16) 0.4549(2) 0.42474(11) 0.0272(5) Uani 1 1 d .
H63 H 0.3662 0.4078 0.4549 0.033 Uiso 1 1 calc R
C64 C 0.20554(16) 0.4004(2) 0.42343(12) 0.0312(5) Uani 1 1 d .
H64 H 0.2010 0.3155 0.4522 0.037 Uiso 1 1 calc R
C65 C 0.11487(17) 0.4705(2) 0.37992(12) 0.0294(5) Uani 1 1 d .
H65 H 0.0474 0.4345 0.3793 0.035 Uiso 1 1 calc R
C66 C 0.12133(14) 0.59346(19) 0.33699(11) 0.0230(4) Uani 1 1 d .
H66 H 0.0579 0.6396 0.3067 0.028 Uiso 1 1 calc R
N1 N 0.53281(11) 0.46748(15) 0.19815(9) 0.0186(3) Uani 1 1 d .
H1 H 0.5621 0.4954 0.1614 0.022 Uiso 1 1 calc R
N2 N 0.30620(11) 0.61464(15) 0.21274(9) 0.0174(3) Uani 1 1 d .
H2 H 0.2979 0.5494 0.2468 0.021 Uiso 1 1 calc R
O1 O 0.56244(10) 0.39945(14) 0.32679(7) 0.0257(3) Uani 1 1 d .
O2 O 0.28280(12) 0.84116(13) 0.17106(8) 0.0337(4) Uani 1 1 d .

loop_
_atom_site_aniso_label
_atom_site_aniso_U_11
_atom_site_aniso_U_22
_atom_site_aniso_U_33
_atom_site_aniso_U_23
_atom_site_aniso_U_13
_atom_site_aniso_U_12
C1 0.0189(9) 0.0131(9) 0.0175(10) -0.0002(8) 0.0052(8) 0.0014(7)
C1' 0.0165(9) 0.0165(9) 0.0155(10) 0.0001(8) 0.0012(8) 0.0012(7)
C2' 0.0172(9) 0.0205(9) 0.0130(10) -0.0034(8) 0.0005(8) -0.0070(8)
C2 0.0219(10) 0.0182(10) 0.0171(10) -0.0033(8) 0.0052(9) -0.0008(8)
C3' 0.0221(10) 0.0222(10) 0.0184(10) 0.0000(8) 0.0005(9) -0.0073(8)
C4' 0.0291(11) 0.0344(11) 0.0173(11) 0.0014(9) 0.0055(9) -0.0137(9)
C5' 0.0282(11) 0.0390(12) 0.0238(11) -0.0082(10) 0.0143(9) -0.0096(9)
C6' 0.0207(10) 0.0296(11) 0.0212(11) -0.0046(9) 0.0064(9) -0.0029(8)
C7' 0.0170(9) 0.0196(9) 0.0153(10) -0.0039(8) 0.0028(8) -0.0048(8)
C8' 0.0196(9) 0.0168(9) 0.0167(10) -0.0012(8) 0.0053(8) 0.0026(7)
C9' 0.0211(10) 0.0201(9) 0.0090(9) -0.0031(8) 0.0045(8) -0.0026(8)
C10' 0.0343(12) 0.0219(10) 0.0131(10) -0.0013(8) 0.0101(9) -0.0021(8)
C10 0.0166(9) 0.0160(9) 0.0147(10) 0.0001(8) 0.0046(8) -0.0010(7)
C11 0.0217(10) 0.0156(10) 0.0124(9) 0.0009(8) 0.0023(8) 0.0010(7)
C11' 0.0370(12) 0.0300(12) 0.0185(11) -0.0062(9) 0.0155(10) -0.0131(9)
C12' 0.0238(10) 0.0400(12) 0.0241(11) -0.0106(10) 0.0128(9) -0.0105(9)
C12 0.0211(10) 0.0198(10) 0.0231(11) 0.0018(8) 0.0093(9) -0.0015(8)
C13' 0.0199(10) 0.0303(11) 0.0188(10) -0.0055(9) 0.0075(8) 0.0013(9)
C13 0.0280(11) 0.0256(11) 0.0314(12) -0.0035(9) 0.0136(9) 0.0028(8)
C14 0.0364(12) 0.0171(10) 0.0381(13) -0.0040(9) 0.0182(10) -0.0012(9)
C14' 0.0197(9) 0.0217(9) 0.0094(9) -0.0019(8) 0.0040(8) 0.0008(8)
C15 0.0343(12) 0.0190(11) 0.0377(13) -0.0025(9) 0.0175(10) -0.0057(8)
C15' 0.0179(9) 0.0183(9) 0.0162(10) -0.0014(8) 0.0056(8) 0.0000(7)
C16' 0.0156(9) 0.0201(10) 0.0135(9) -0.0011(7) 0.0052(7) -0.0014(7)
C16 0.0214(10) 0.0245(11) 0.0264(11) -0.0041(9) 0.0120(9) -0.0020(8)
C20 0.0172(9) 0.0188(9) 0.0158(10) -0.0006(8) 0.0054(8) 0.0022(7)
C21 0.0156(9) 0.0226(9) 0.0131(9) 0.0010(8) 0.0062(8) 0.0001(8)
C26 0.0219(10) 0.0228(10) 0.0201(10) -0.0014(8) 0.0084(9) -0.0042(8)
C25 0.0223(10) 0.0378(13) 0.0173(11) -0.0007(9) 0.0016(9) -0.0058(9)
C24 0.0217(10) 0.0406(12) 0.0189(11) 0.0096(9) 0.0036(9) 0.0054(9)
C23 0.0267(11) 0.0242(10) 0.0254(12) 0.0060(9) 0.0078(9) 0.0065(8)
C22 0.0238(10) 0.0208(10) 0.0185(10) 0.0001(8) 0.0045(9) 0.0006(8)
C31 0.0173(9) 0.0165(9) 0.0155(10) -0.0028(8) 0.0043(8) -0.0047(7)
C32 0.0207(10) 0.0214(10) 0.0215(11) 0.0027(8) 0.0077(9) 0.0023(8)
C33 0.0285(11) 0.0258(11) 0.0231(11) 0.0069(9) 0.0121(9) -0.0002(8)
C34 0.0317(11) 0.0324(11) 0.0229(11) -0.0018(9) 0.0170(9) -0.0010(9)
C35 0.0270(11) 0.0308(11) 0.0281(12) 0.0003(10) 0.0130(9) 0.0075(9)
C36 0.0219(10) 0.0239(10) 0.0191(10) 0.0017(8) 0.0069(8) 0.0012(8)
C41 0.0206(10) 0.0206(10) 0.0193(10) 0.0059(8) 0.0053(8) -0.0008(8)
C42 0.0273(11) 0.0351(12) 0.0236(12) 0.0056(10) 0.0037(10) -0.0054(9)
C43 0.0267(12) 0.0551(15) 0.0275(13) 0.0182(11) -0.0014(10) -0.0128(11)
C44 0.0212(11) 0.0642(16) 0.0471(16) 0.0344(14) 0.0086(11) 0.0059(11)
C45 0.0322(12) 0.0405(13) 0.0495(16) 0.0155(12) 0.0194(12) 0.0168(10)
C46 0.0251(11) 0.0276(10) 0.0271(11) 0.0055(9) 0.0081(9) 0.0061(9)
C51 0.0165(9) 0.0174(9) 0.0193(10) -0.0012(8) 0.0058(8) 0.0051(7)
C52 0.0292(10) 0.0210(10) 0.0185(10) 0.0031(8) 0.0029(9) 0.0032(8)
C53 0.0314(11) 0.0185(10) 0.0298(12) 0.0012(9) 0.0063(10) 0.0002(9)
C54 0.0229(10) 0.0208(10) 0.0277(12) -0.0079(9) 0.0023(9) 0.0001(8)
C55 0.0256(10) 0.0285(11) 0.0166(10) -0.0034(9) 0.0033(9) 0.0061(9)
C56 0.0201(9) 0.0225(10) 0.0189(10) -0.0002(8) 0.0078(8) 0.0022(8)
C61 0.0242(10) 0.0170(9) 0.0135(9) -0.0030(8) 0.0060(8) 0.0009(8)
C62 0.0237(10) 0.0216(10) 0.0168(10) -0.0009(8) 0.0061(8) 0.0020(8)
C63 0.0340(12) 0.0255(11) 0.0208(11) 0.0028(9) 0.0064(9) 0.0067(9)
C64 0.0437(13) 0.0216(11) 0.0283(12) 0.0034(9) 0.0109(10) -0.0036(10)
C65 0.0335(11) 0.0286(11) 0.0275(11) 0.0000(10) 0.0115(10) -0.0068(9)
C66 0.0232(10) 0.0245(11) 0.0211(11) -0.0026(9) 0.0062(9) 0.0009(8)
N1 0.0145(8) 0.0276(8) 0.0133(8) 0.0013(7) 0.0036(7) 0.0003(6)
N2 0.0228(8) 0.0144(8) 0.0161(8) -0.0002(6) 0.0075(7) 0.0006(6)
O1 0.0228(7) 0.0355(8) 0.0173(7) 0.0069(6) 0.0036(6) -0.0102(6)
O2 0.0625(10) 0.0178(7) 0.0298(8) 0.0029(6) 0.0277(8) 0.0061(7)

loop_
_atom_type_symbol
_atom_type_description
_atom_type_scat_dispersion_real
_atom_type_scat_dispersion_imag
_atom_type_scat_source
C C 0.0033 0.0016 'International Tables Vol C Tables 4.2.6.8 and 6.1.1.4'
H H 0.0000 0.0000 'International Tables Vol C Tables 4.2.6.8 and 6.1.1.4'
N N 0.0061 0.0033 'International Tables Vol C Tables 4.2.6.8 and 6.1.1.4'
O O 0.0106 0.0060 'International Tables Vol C Tables 4.2.6.8 and 6.1.1.4'

loop_
_geom_angle_atom_site_label_1
_geom_angle_atom_site_label_2
_geom_angle_atom_site_label_3
_geom_angle
O1 C1 N1 121.41(16)
O1 C1 C10 122.10(15)
N1 C1 C10 116.22(15)
C2' C1' C14' 107.94(14)
C2' C1' C15' 105.02(13)
C14' C1' C15' 107.38(14)
C2' C1' H1' 112.0
C14' C1' H1' 112.0
C15' C1' H1' 112.0
C3' C2' C7' 119.91(18)
C3' C2' C1' 126.55(17)
C7' C2' C1' 113.55(16)
O2 C2 N2 120.70(17)
O2 C2 C20 121.08(15)
N2 C2 C20 118.21(16)
C4' C3' C2' 119.26(18)
C4' C3' H3' 120.4
C2' C3' H3' 120.4
C5' C4' C3' 120.75(19)
C5' C4' H4' 119.6
C3' C4' H4' 119.6
C4' C5' C6' 120.19(19)
C4' C5' H5' 119.9
C6' C5' H5' 119.9
C7' C6' C5' 119.43(18)
C7' C6' H6' 120.3
C5' C6' H6' 120.3
C6' C7' C2' 120.45(17)
C6' C7' C8' 126.66(16)
C2' C7' C8' 112.88(16)
C9' C8' C7' 108.38(14)
C9' C8' C16' 104.52(14)
C7' C8' C16' 107.94(14)
C9' C8' H8' 111.9
C7' C8' H8' 111.9
C16' C8' H8' 111.9
C10' C9' C14' 120.83(17)
C10' C9' C8' 125.79(16)
C14' C9' C8' 113.37(15)
C11' C10' C9' 119.05(18)
C11' C10' H10' 120.5
C9' C10' H10' 120.5
C21 C10 C31 110.79(13)
C21 C10 C11 109.46(13)
C31 C10 C11 111.35(14)
C21 C10 C1 108.97(14)
C31 C10 C1 110.53(13)
C11 C10 C1 105.59(13)
C12 C11 C16 118.18(16)
C12 C11 C10 120.65(15)
C16 C11 C10 120.97(16)
C12' C11' C10' 120.51(18)
C12' C11' H11' 119.7
C10' C11' H11' 119.7
C11' C12' C13' 120.38(18)
C11' C12' H12' 119.8
C13' C12' H12' 119.8
C13 C12 C11 121.37(17)
C13 C12 H12 119.3
C11 C12 H12 119.3
C14' C13' C12' 119.30(18)
C14' C13' H13' 120.3
C12' C13' H13' 120.3
C14 C13 C12 120.08(19)
C14 C13 H13 120.0
C12 C13 H13 120.0
C13 C14 C15 119.55(18)
C13 C14 H14 120.2
C15 C14 H14 120.2
C13' C14' C9' 119.91(17)
C13' C14' C1' 126.86(16)
C9' C14' C1' 113.23(15)
C14 C15 C16 120.62(18)
C14 C15 H15 119.7
C16 C15 H15 119.7
N2 C15' C16' 110.96(14)
N2 C15' C1' 112.48(14)
C16' C15' C1' 109.30(13)
N2 C15' H15' 108.0
C16' C15' H15' 108.0
C1' C15' H15' 108.0
N1 C16' C8' 112.46(14)
N1 C16' C15' 111.47(14)
C8' C16' C15' 108.88(13)
N1 C16' H16' 108.0
C8' C16' H16' 108.0
C15' C16' H16' 108.0
C11 C16 C15 120.20(18)
C11 C16 H16 119.9
C15 C16 H16 119.9
C41 C20 C61 110.81(14)
C41 C20 C51 108.73(14)
C61 C20 C51 111.34(14)
C41 C20 C2 106.63(14)
C61 C20 C2 110.90(14)
C51 C20 C2 108.27(14)
C22 C21 C26 117.72(16)
C22 C21 C10 120.44(15)
C26 C21 C10 121.77(15)
C25 C26 C21 120.91(17)
C25 C26 H26 119.5
C21 C26 H26 119.5
C24 C25 C26 120.64(18)
C24 C25 H25 119.7
C26 C25 H25 119.7
C25 C24 C23 118.98(18)
C25 C24 H24 120.5
C23 C24 H24 120.5
C22 C23 C24 120.29(17)
C22 C23 H23 119.9
C24 C23 H23 119.9
C23 C22 C21 121.45(17)
C23 C22 H22 119.3
C21 C22 H22 119.3
C36 C31 C32 117.47(17)
C36 C31 C10 122.02(15)
C32 C31 C10 120.47(15)
C33 C32 C31 121.27(17)
C33 C32 H32 119.4
C31 C32 H32 119.4
C34 C33 C32 120.31(18)
C34 C33 H33 119.8
C32 C33 H33 119.8
C35 C34 C33 119.05(18)
C35 C34 H34 120.5
C33 C34 H34 120.5
C34 C35 C36 120.71(18)
C34 C35 H35 119.6
C36 C35 H35 119.6
C35 C36 C31 121.08(18)
C35 C36 H36 119.5
C31 C36 H36 119.5
C46 C41 C42 118.46(18)
C46 C41 C20 120.99(16)
C42 C41 C20 120.42(17)
C43 C42 C41 121.0(2)
C43 C42 H42 119.5
C41 C42 H42 119.5
C44 C43 C42 120.0(2)
C44 C43 H43 120.0
C42 C43 H43 120.0
C43 C44 C45 119.5(2)
C43 C44 H44 120.2
C45 C44 H44 120.2
C44 C45 C46 120.3(2)
C44 C45 H45 119.8
C46 C45 H45 119.8
C45 C46 C41 120.7(2)
C45 C46 H46 119.7
C41 C46 H46 119.7
C52 C51 C56 117.36(16)
C52 C51 C20 120.64(16)
C56 C51 C20 121.75(16)
C53 C52 C51 121.27(18)
C53 C52 H52 119.4
C51 C52 H52 119.4
C54 C53 C52 120.44(18)
C54 C53 H53 119.8
C52 C53 H53 119.8
C53 C54 C55 119.34(17)
C53 C54 H54 120.3
C55 C54 H54 120.3
C54 C55 C56 120.16(18)
C54 C55 H55 119.9
C56 C55 H55 119.9
C55 C56 C51 121.35(17)
C55 C56 H56 119.3
C51 C56 H56 119.3
C66 C61 C62 116.96(17)
C66 C61 C20 123.11(15)
C62 C61 C20 119.92(16)
C63 C62 C61 121.74(18)
C63 C62 H62 119.1
C61 C62 H62 119.1
C62 C63 C64 120.14(18)
C62 C63 H63 119.9
C64 C63 H63 119.9
C65 C64 C63 119.21(19)
C65 C64 H64 120.4
C63 C64 H64 120.4
C64 C65 C66 120.47(19)
C64 C65 H65 119.8
C66 C65 H65 119.8
C61 C66 C65 121.46(18)
C61 C66 H66 119.3
C65 C66 H66 119.3
C1 N1 C16' 122.76(15)
C1 N1 H1 118.6
C16' N1 H1 118.6
C2 N2 C15' 120.92(15)
C2 N2 H2 119.5
C15' N2 H2 119.5

loop_
_geom_bond_atom_site_label_1
_geom_bond_atom_site_label_2
_geom_bond_distance
C1 O1 1.216(2)
C1 N1 1.357(2)
C1 C10 1.565(2)
C1' C2' 1.509(3)
C1' C14' 1.510(2)
C1' C15' 1.565(2)
C1' H1' 1.0000
C2' C3' 1.393(3)
C2' C7' 1.396(2)
C2 O2 1.223(2)
C2 N2 1.342(2)
C2 C20 1.569(3)
C3' C4' 1.387(3)
C3' H3' 0.9500
C4' C5' 1.384(3)
C4' H4' 0.9500
C5' C6' 1.391(3)
C5' H5' 0.9500
C6' C7' 1.385(3)
C6' H6' 0.9500
C7' C8' 1.517(2)
C8' C9' 1.511(2)
C8' C16' 1.557(2)
C8' H8' 1.0000
C9' C10' 1.387(3)
C9' C14' 1.394(2)
C10' C11' 1.387(3)
C10' H10' 0.9500
C10 C21 1.543(2)
C10 C31 1.546(2)
C10 C11 1.546(2)
C11 C12 1.387(3)
C11 C16 1.391(2)
C11' C12' 1.384(3)
C11' H11' 0.9500
C12' C13' 1.397(3)
C12' H12' 0.9500
C12 C13 1.385(3)
C12 H12 0.9500
C13' C14' 1.384(2)
C13' H13' 0.9500
C13 C14 1.374(3)
C13 H13 0.9500
C14 C15 1.378(3)
C14 H14 0.9500
C15 C16 1.394(3)
C15 H15 0.9500
C15' N2 1.450(2)
C15' C16' 1.563(2)
C15' H15' 1.0000
C16' N1 1.449(2)
C16' H16' 1.0000
C16 H16 0.9500
C20 C41 1.540(2)
C20 C61 1.542(2)
C20 C51 1.559(2)
C21 C22 1.390(2)
C21 C26 1.391(2)
C26 C25 1.388(3)
C26 H26 0.9500
C25 C24 1.381(3)
C25 H25 0.9500
C24 C23 1.384(3)
C24 H24 0.9500
C23 C22 1.383(3)
C23 H23 0.9500
C22 H22 0.9500
C31 C36 1.387(2)
C31 C32 1.397(2)
C32 C33 1.383(3)
C32 H32 0.9500
C33 C34 1.379(3)
C33 H33 0.9500
C34 C35 1.379(3)
C34 H34 0.9500
C35 C36 1.384(3)
C35 H35 0.9500
C36 H36 0.9500
C41 C46 1.385(3)
C41 C42 1.387(3)
C42 C43 1.382(3)
C42 H42 0.9500
C43 C44 1.378(3)
C43 H43 0.9500
C44 C45 1.381(3)
C44 H44 0.9500
C45 C46 1.382(3)
C45 H45 0.9500
C46 H46 0.9500
C51 C52 1.390(3)
C51 C56 1.393(2)
C52 C53 1.385(3)
C52 H52 0.9500
C53 C54 1.375(3)
C53 H53 0.9500
C54 C55 1.380(3)
C54 H54 0.9500
C55 C56 1.385(3)
C55 H55 0.9500
C56 H56 0.9500
C61 C66 1.386(3)
C61 C62 1.399(2)
C62 C63 1.380(3)
C62 H62 0.9500
C63 C64 1.380(3)
C63 H63 0.9500
C64 C65 1.377(3)
C64 H64 0.9500
C65 C66 1.387(3)
C65 H65 0.9500
C66 H66 0.9500
N1 H1 0.8800
N2 H2 0.8800

loop_
_geom_torsion_atom_site_label_1
_geom_torsion_atom_site_label_2
_geom_torsion_atom_site_label_3
_geom_torsion_atom_site_label_4
_geom_torsion
C14' C1' C2' C3' 125.90(18)
C15' C1' C2' C3' -119.77(18)
C14' C1' C2' C7' -54.47(18)
C15' C1' C2' C7' 59.86(18)
C7' C2' C3' C4' 1.3(3)
C1' C2' C3' C4' -179.13(16)
C2' C3' C4' C5' -1.5(3)
C3' C4' C5' C6' 0.4(3)
C4' C5' C6' C7' 0.9(3)
C5' C6' C7' C2' -1.1(3)
C5' C6' C7' C8' 178.03(17)
C3' C2' C7' C6' 0.0(2)
C1' C2' C7' C6' -179.61(15)
C3' C2' C7' C8' -179.23(15)
C1' C2' C7' C8' 1.1(2)
C6' C7' C8' C9' -126.54(18)
C2' C7' C8' C9' 52.69(18)
C6' C7' C8' C16' 120.80(18)
C2' C7' C8' C16' -59.97(18)
C7' C8' C9' C10' 128.02(18)
C16' C8' C9' C10' -117.06(18)
C7' C8' C9' C14' -53.35(19)
C16' C8' C9' C14' 61.57(18)
C14' C9' C10' C11' 1.1(3)
C8' C9' C10' C11' 179.67(17)
O1 C1 C10 C21 25.8(2)
N1 C1 C10 C21 -160.14(15)
O1 C1 C10 C31 147.74(16)
N1 C1 C10 C31 -38.2(2)
O1 C1 C10 C11 -91.73(19)
N1 C1 C10 C11 82.37(18)
C21 C10 C11 C12 -87.23(19)
C31 C10 C11 C12 149.93(16)
C1 C10 C11 C12 29.9(2)
C21 C10 C11 C16 87.5(2)
C31 C10 C11 C16 -35.3(2)
C1 C10 C11 C16 -155.33(16)
C9' C10' C11' C12' 0.3(3)
C10' C11' C12' C13' -1.8(3)
C16 C11 C12 C13 0.3(3)
C10 C11 C12 C13 175.21(17)
C11' C12' C13' C14' 1.8(3)
C11 C12 C13 C14 0.3(3)
C12 C13 C14 C15 -0.6(3)
C12' C13' C14' C9' -0.4(3)
C12' C13' C14' C1' 180.00(17)
C10' C9' C14' C13' -1.1(3)
C8' C9' C14' C13' -179.78(16)
C10' C9' C14' C1' 178.57(15)
C8' C9' C14' C1' -0.1(2)
C2' C1' C14' C13' -126.49(18)
C15' C1' C14' C13' 120.76(19)
C2' C1' C14' C9' 53.90(18)
C15' C1' C14' C9' -58.86(19)
C13 C14 C15 C16 0.3(3)
C2' C1' C15' N2 174.36(14)
C14' C1' C15' N2 -70.91(18)
C2' C1' C15' C16' -61.91(17)
C14' C1' C15' C16' 52.81(18)
C9' C8' C16' N1 173.59(14)
C7' C8' C16' N1 -71.18(17)
C9' C8' C16' C15' -62.36(17)
C7' C8' C16' C15' 52.87(18)
N2 C15' C16' N1 -104.39(16)
C1' C15' C16' N1 131.00(15)
N2 C15' C16' C8' 130.97(15)
C1' C15' C16' C8' 6.36(19)
C12 C11 C16 C15 -0.6(3)
C10 C11 C16 C15 -175.50(17)
C14 C15 C16 C11 0.3(3)
O2 C2 C20 C41 53.4(2)
N2 C2 C20 C41 -125.03(16)
O2 C2 C20 C61 174.09(16)
N2 C2 C20 C61 -4.3(2)
O2 C2 C20 C51 -63.5(2)
N2 C2 C20 C51 118.14(16)
C31 C10 C21 C22 -78.8(2)
C11 C10 C21 C22 158.07(17)
C1 C10 C21 C22 43.1(2)
C31 C10 C21 C26 98.13(19)
C11 C10 C21 C26 -25.0(2)
C1 C10 C21 C26 -140.05(17)
C22 C21 C26 C25 0.4(3)
C10 C21 C26 C25 -176.56(17)
C21 C26 C25 C24 -0.7(3)
C26 C25 C24 C23 0.3(3)
C25 C24 C23 C22 0.3(3)
C24 C23 C22 C21 -0.5(3)
C26 C21 C22 C23 0.2(3)
C10 C21 C22 C23 177.20(16)
C21 C10 C31 C36 18.8(2)
C11 C10 C31 C36 140.87(16)
C1 C10 C31 C36 -102.10(18)
C21 C10 C31 C32 -163.32(15)
C11 C10 C31 C32 -41.2(2)
C1 C10 C31 C32 75.78(19)
C36 C31 C32 C33 3.3(3)
C10 C31 C32 C33 -174.65(16)
C31 C32 C33 C34 -2.6(3)
C32 C33 C34 C35 -0.3(3)
C33 C34 C35 C36 2.3(3)
C34 C35 C36 C31 -1.5(3)
C32 C31 C36 C35 -1.3(3)
C10 C31 C36 C35 176.67(16)
C61 C20 C41 C46 97.8(2)
C51 C20 C41 C46 -24.9(2)
C2 C20 C41 C46 -141.40(17)
C61 C20 C41 C42 -78.0(2)
C51 C20 C41 C42 159.34(17)
C2 C20 C41 C42 42.8(2)
C46 C41 C42 C43 -0.5(3)
C20 C41 C42 C43 175.38(18)
C41 C42 C43 C44 0.5(3)
C42 C43 C44 C45 -0.1(3)
C43 C44 C45 C46 -0.2(3)
C44 C45 C46 C41 0.2(3)
C42 C41 C46 C45 0.2(3)
C20 C41 C46 C45 -175.68(18)
C41 C20 C51 C52 -66.8(2)
C61 C20 C51 C52 170.89(16)
C2 C20 C51 C52 48.7(2)
C41 C20 C51 C56 107.48(18)
C61 C20 C51 C56 -14.9(2)
C2 C20 C51 C56 -137.04(17)
C56 C51 C52 C53 2.3(3)
C20 C51 C52 C53 176.80(17)
C51 C52 C53 C54 0.0(3)
C52 C53 C54 C55 -1.9(3)
C53 C54 C55 C56 1.5(3)
C54 C55 C56 C51 1.0(3)
C52 C51 C56 C55 -2.8(3)
C20 C51 C56 C55 -177.22(16)
C41 C20 C61 C66 5.7(2)
C51 C20 C61 C66 126.85(18)
C2 C20 C61 C66 -112.52(19)
C41 C20 C61 C62 -175.09(16)
C51 C20 C61 C62 -53.9(2)
C2 C20 C61 C62 66.7(2)
C66 C61 C62 C63 -0.1(3)
C20 C61 C62 C63 -179.38(17)
C61 C62 C63 C64 0.1(3)
C62 C63 C64 C65 -0.5(3)
C63 C64 C65 C66 0.9(3)
C62 C61 C66 C65 0.5(3)
C20 C61 C66 C65 179.73(17)
C64 C65 C66 C61 -0.9(3)
O1 C1 N1 C16' 10.3(3)
C10 C1 N1 C16' -163.82(15)
C8' C16' N1 C1 -128.34(17)
C15' C16' N1 C1 109.05(18)
O2 C2 N2 C15' 2.9(3)
C20 C2 N2 C15' -178.65(14)
C16' C15' N2 C2 157.40(15)
C1' C15' N2 C2 -79.81(19)
